data_4124476
loop_
_publ_author_name
'Chen, Qishui'
'Trinh, M. Tuan'
'Paley, Daniel W.'
'Preefer, Molleigh B.'
'Zhu, Haiming'
'Fowler, Brandon S.'
'Zhu, X.-Y.'
'Steigerwald, Michael L.'
'Nuckolls, Colin'

_publ_section_title
;
 Strain-Induced Stereoselective Formation of Blue-Emitting Cyclostilbenes.
;
_journal_issue 38
_journal_name_full 'Journal of the American Chemical Society'
_journal_page_first 12282
_journal_page_last 12288
_journal_paper_doi 10.1021/jacs.5b06258
_journal_volume 137
_journal_year 2015
_chemical_absolute_configuration unk
_chemical_formula_moiety 'C7 H8, C56 H40'
_chemical_formula_sum 'C63 H48'
_chemical_formula_weight 805.01
_space_group_crystal_system orthorhombic
_space_group_IT_number 19
_space_group_name_Hall 'P 2ac 2ab'
_space_group_name_H-M_alt 'P 21 21 21'
_symmetry_space_group_name_Hall 'P 2ac 2ab'
_symmetry_space_group_name_H-M 'P 21 21 21'
_atom_sites_solution_hydrogens geom
_atom_sites_solution_primary direct
_audit_creation_date 2015-06-08
_audit_creation_method
;
Olex2 1.2
(compiled 2015.01.26 svn.r3151 for OlexSys, GUI svn.r4998)
;
_cell_angle_alpha 90
_cell_angle_beta 90
_cell_angle_gamma 90
_cell_formula_units_Z 4
_cell_length_a 8.9270(14)
_cell_length_b 17.389(2)
_cell_length_c 28.757(4)
_cell_measurement_reflns_used 2674
_cell_measurement_temperature 100
_cell_measurement_theta_max 69.1470
_cell_measurement_theta_min 5.2720
_cell_volume 4464.0(11)
_computing_cell_refinement
;
CrysAlisPro, Agilent Technologies,
Version 1.171.37.35 (release 13-08-2014 CrysAlis171 .NET)
(compiled Aug 13 2014,18:06:01)
;
_computing_data_collection
;
CrysAlisPro, Agilent Technologies,
Version 1.171.37.35 (release 13-08-2014 CrysAlis171 .NET)
(compiled Aug 13 2014,18:06:01)
;
_computing_data_reduction
;
CrysAlisPro, Agilent Technologies,
Version 1.171.37.35 (release 13-08-2014 CrysAlis171 .NET)
(compiled Aug 13 2014,18:06:01)
;
_computing_molecular_graphics 'Olex2 (Dolomanov et al., 2009)'
_computing_publication_material 'Olex2 (Dolomanov et al., 2009)'
_computing_structure_refinement 'ShelXL (Sheldrick, 2008)'
_computing_structure_solution 'ShelXT (Sheldrick, 2015)'
_diffrn_ambient_temperature 100
_diffrn_detector 'CCD plate'
_diffrn_detector_area_resol_mean 8.0549
_diffrn_detector_type EosS2
_diffrn_measured_fraction_theta_full 0.999
_diffrn_measured_fraction_theta_max 0.967
_diffrn_measurement_details
;
  1 omega  -23.00   55.00   1.5000    7.5000
omega____ theta____ kappa____ phi______ frames
    -       35.5316  -77.0000  -90.0000 52

  2 omega    1.00   29.50   1.5000    7.5000
omega____ theta____ kappa____ phi______ frames
    -       35.5316  -99.0000   30.0000 19

  3 omega   35.00   69.50   1.5000    7.5000
omega____ theta____ kappa____ phi______ frames
    -       35.5316  -99.0000   30.0000 23

  4 omega   19.00   97.00   1.5000    7.5000
omega____ theta____ kappa____ phi______ frames
    -       35.5316   57.0000   90.0000 52

  5 omega   59.00   86.00   1.5000    7.5000
omega____ theta____ kappa____ phi______ frames
    -       35.5316 -127.0000 -149.0000 18

  6 omega  -29.00   53.50   1.5000    7.5000
omega____ theta____ kappa____ phi______ frames
    -       35.5316  -37.0000  -60.0000 55

  7 omega   23.00   54.50   1.5000    7.5000
omega____ theta____ kappa____ phi______ frames
    -       35.5316  -77.0000  150.0000 21

  8 omega   58.00   92.50   1.5000    7.5000
omega____ theta____ kappa____ phi______ frames
    -       35.5316   37.0000  -30.0000 23

  9 omega  120.00  150.00   1.5000   37.5000
omega____ theta____ kappa____ phi______ frames
    -      108.0000  178.0000  120.0000 20

 10 omega  148.00  175.00   1.5000   37.5000
omega____ theta____ kappa____ phi______ frames
    -      108.0000   61.0000 -150.0000 18

 11 omega   69.00   96.00   1.5000   37.5000
omega____ theta____ kappa____ phi______ frames
    -      108.0000  -94.0000 -120.0000 18

 12 omega  123.00  169.50   1.5000   37.5000
omega____ theta____ kappa____ phi______ frames
    -      108.0000   61.0000  150.0000 31

 13 omega  102.00  129.00   1.5000   37.5000
omega____ theta____ kappa____ phi______ frames
    -      108.0000  111.0000  -30.0000 18

 14 omega   92.00  162.50   1.5000   37.5000
omega____ theta____ kappa____ phi______ frames
    -      108.0000   30.0000 -120.0000 47

 15 omega   41.00   89.00   1.5000   37.5000
omega____ theta____ kappa____ phi______ frames
    -      108.0000  -30.0000   90.0000 32

 16 omega  129.00  162.00   1.5000   37.5000
omega____ theta____ kappa____ phi______ frames
    -      108.0000   30.0000 -150.0000 22

 17 omega   96.00  121.50   1.5000   37.5000
omega____ theta____ kappa____ phi______ frames
    -      108.0000   30.0000 -150.0000 17

 18 omega   80.00  125.00   1.5000   37.5000
omega____ theta____ kappa____ phi______ frames
    -      108.0000  -77.0000  120.0000 30

 19 omega   45.00   72.00   1.5000   37.5000
omega____ theta____ kappa____ phi______ frames
    -      108.0000  -94.0000   60.0000 18

 20 omega   50.00   84.50   1.5000   37.5000
omega____ theta____ kappa____ phi______ frames
    -      108.0000  -45.0000  -60.0000 23

 21 omega   82.00  109.00   1.5000   37.5000
omega____ theta____ kappa____ phi______ frames
    -      108.0000  -94.0000  -90.0000 18

 22 omega   92.00  117.50   1.5000   37.5000
omega____ theta____ kappa____ phi______ frames
    -      108.0000   61.0000 -150.0000 17

 23 omega   91.00  172.00   1.5000   37.5000
omega____ theta____ kappa____ phi______ frames
    -      108.0000   30.0000  120.0000 54

 24 omega   58.00  103.00   1.5000   37.5000
omega____ theta____ kappa____ phi______ frames
    -      108.0000  -94.0000   30.0000 30

 25 omega  120.00  178.50   1.5000   37.5000
omega____ theta____ kappa____ phi______ frames
    -      108.0000  111.0000  120.0000 39

 26 omega   72.00  112.50   1.5000   37.5000
omega____ theta____ kappa____ phi______ frames
    -      108.0000  178.0000  120.0000 27

 27 omega   89.00  116.00   1.5000   37.5000
omega____ theta____ kappa____ phi______ frames
    -      108.0000  -61.0000 -120.0000 18

 28 omega   56.00   96.50   1.5000   37.5000
omega____ theta____ kappa____ phi______ frames
    -      108.0000  -77.0000   30.0000 27

 29 omega  112.00  139.00   1.5000   37.5000
omega____ theta____ kappa____ phi______ frames
    -      108.0000  178.0000    0.0000 18

 30 omega   84.00  111.00   1.5000   37.5000
omega____ theta____ kappa____ phi______ frames
    -      108.0000  178.0000    0.0000 18

 31 omega   42.00   88.50   1.5000   37.5000
omega____ theta____ kappa____ phi______ frames
    -      108.0000  -61.0000 -120.0000 31

 32 omega   49.00   74.50   1.5000   37.5000
omega____ theta____ kappa____ phi______ frames
    -      108.0000  -30.0000 -180.0000 17

 33 omega   60.00   85.50   1.5000   37.5000
omega____ theta____ kappa____ phi______ frames
    -      108.0000  -30.0000  150.0000 17

 34 omega   49.00   92.50   1.5000   37.5000
omega____ theta____ kappa____ phi______ frames
    -      108.0000  -45.0000 -120.0000 29

 35 omega   56.00   81.50   1.5000   37.5000
omega____ theta____ kappa____ phi______ frames
    -      108.0000  -30.0000  -30.0000 17

 36 omega   45.00   70.50   1.5000   37.5000
omega____ theta____ kappa____ phi______ frames
    -      108.0000  -45.0000  150.0000 17

 37 omega   89.00  114.50   1.5000   37.5000
omega____ theta____ kappa____ phi______ frames
    -      108.0000 -111.0000   90.0000 17

 38 omega   84.00  109.50   1.5000   37.5000
omega____ theta____ kappa____ phi______ frames
    -      108.0000  -94.0000   60.0000 17

 39 omega   47.00   74.00   1.5000   37.5000
omega____ theta____ kappa____ phi______ frames
    -      108.0000 -111.0000   90.0000 18
;
_diffrn_measurement_device 'four-circle diffractometer'
_diffrn_measurement_device_type 'SuperNova, Dual, Cu at zero, EosS2'
_diffrn_measurement_method '\w scans'
_diffrn_orient_matrix_UB_11 0.0041418000
_diffrn_orient_matrix_UB_12 -0.0823652000
_diffrn_orient_matrix_UB_13 0.0197926000
_diffrn_orient_matrix_UB_21 0.0121057000
_diffrn_orient_matrix_UB_22 0.0327308000
_diffrn_orient_matrix_UB_23 0.0496924000
_diffrn_orient_matrix_UB_31 -0.1719078000
_diffrn_orient_matrix_UB_32 0.0003195000
_diffrn_orient_matrix_UB_33 0.0036485000
_diffrn_radiation_monochromator mirror
_diffrn_radiation_probe x-ray
_diffrn_radiation_type CuK\a
_diffrn_radiation_wavelength 1.54184
_diffrn_reflns_av_R_equivalents 0.1269
_diffrn_reflns_av_unetI/netI 0.1147
_diffrn_reflns_laue_measured_fraction_full 0.999
_diffrn_reflns_laue_measured_fraction_max 0.967
_diffrn_reflns_limit_h_max 7
_diffrn_reflns_limit_h_min -10
_diffrn_reflns_limit_k_max 20
_diffrn_reflns_limit_k_min -21
_diffrn_reflns_limit_l_max 35
_diffrn_reflns_limit_l_min -34
_diffrn_reflns_number 32409
_diffrn_reflns_point_group_measured_fraction_full 0.999
_diffrn_reflns_point_group_measured_fraction_max 0.961
_diffrn_reflns_theta_full 67.684
_diffrn_reflns_theta_max 73.783
_diffrn_reflns_theta_min 5.087
_diffrn_source 'sealed X-ray tube'
_diffrn_source_type 'SuperNova (Cu) X-ray Source'
_exptl_absorpt_coefficient_mu 0.510
_exptl_absorpt_correction_T_max 1.00000
_exptl_absorpt_correction_T_min 0.84500
_exptl_absorpt_correction_type multi-scan
_exptl_absorpt_process_details
;
CrysAlisPro, Agilent Technologies,
Version 1.171.37.35 (release 13-08-2014 CrysAlis171 .NET)
(compiled Aug 13 2014,18:06:01)
Empirical absorption correction using spherical harmonics,
 implemented in SCALE3 ABSPACK scaling algorithm.
Empirical absorption correction using spherical harmonics,
 implemented in SCALE3 ABSPACK scaling algorithm.
;
_exptl_crystal_density_diffrn 1.198
_exptl_crystal_description
;
;
_exptl_crystal_F_000 1704
_exptl_crystal_size_max 0.1673
_exptl_crystal_size_mid 0.0597
_exptl_crystal_size_min 0.0161
_refine_diff_density_max 0.511
_refine_diff_density_min -0.410
_refine_diff_density_rms 0.081
_refine_ls_abs_structure_details
;
 Flack x determined using 1563 quotients [(I+)-(I-)]/[(I+)+(I-)]
 (Parsons, Flack and Wagner, Acta Cryst. B69 (2013) 249-259).
;
_refine_ls_abs_structure_Flack -1.8(10)
_refine_ls_extinction_method none
_refine_ls_goodness_of_fit_ref 1.040
_refine_ls_hydrogen_treatment constr
_refine_ls_matrix_type full
_refine_ls_number_parameters 599
_refine_ls_number_reflns 8679
_refine_ls_number_restraints 597
_refine_ls_restrained_S_all 1.016
_refine_ls_R_factor_all 0.1532
_refine_ls_R_factor_gt 0.1265
_refine_ls_shift/su_max 0.001
_refine_ls_shift/su_mean 0.000
_refine_ls_structure_factor_coef Fsqd
_refine_ls_weighting_details 'w=1/[\s^2^(Fo^2^)+(0.0248P)^2^+22.5762P] where P=(Fo^2^+2Fc^2^)/3'
_refine_ls_weighting_scheme calc
_refine_ls_wR_factor_gt 0.2675
_refine_ls_wR_factor_ref 0.2849
_reflns_Friedel_coverage 0.776
_reflns_friedel_fraction_full 0.999
_reflns_friedel_fraction_max 0.954
_reflns_number_gt 6394
_reflns_number_total 8679
_reflns_threshold_expression 'I > 2\s(I)'
_cod_data_source_file ja5b06258_si_003.cif
_cod_data_source_block w21
_cod_depositor_comments 'Adding full bibliography for 4124476--4124478.cif.'
_cod_original_cell_volume 4464.1(11)
_cod_database_code 4124476
_chemical_oxdiff_formula 'c63 h48'
_shelx_space_group_comment
;
The symmetry employed for this shelxl refinement is uniquely defined
by the following loop, which should always be used as a source of
symmetry information in preference to the above space-group names.
They are only intended as comments.
;
_olex2_refinement_description
;
1. Fixed Uiso
 At 1.2 times of:
  All C(H) groups
 At 1.5 times of:
  All C(H,H,H) groups
2. Restrained planarity
 C1_2, C2_2, C3_2, C4_2, C5_2, C6_2, C7_2
 C1_3, C2_3, C3_3, C4_3, C5_3, C6_3, C7_3
 with sigma of 0.1
3. Uiso/Uaniso restraints and constraints
C1_2 \\sim C2_2 \\sim C3_2 \\sim C4_2 \\sim C5_2 \\sim C6_2 \\sim C7_2 \\sim
C1_3 \\sim C2_3 \\sim C3_3 \\sim C4_3 \\sim C5_3 \\sim C6_3 \\sim C7_3: within
1.7A with sigma of 0.04 and sigma for terminal atoms of 0.08
4. Rigid body (RIGU) restrains
 All non-hydrogen atoms
 with sigma for 1-2 distances of 0.004 and sigma for 1-3 distances of 0.004
5. Same fragment restrains
{C1_3, C2_3, C3_3, C4_3, C5_3, C6_3, C7_3}
as
{C1_2, C2_2, C3_2, C4_2, C5_2, C6_2, C7_2} sigma for 1-2: 0.02 1-3: 0.04
{C1_3, C2_3, C7_3, C6_3, C5_3, C4_3, C3_3}
as
{C1_2, C2_2, C7_2, C6_2, C5_2, C4_2, C3_2} sigma for 1-2: 0.02 1-3: 0.04
6. Others
 Sof(C1)=Sof(H1A)=Sof(H1B)=Sof(H1C)=Sof(C2)=Sof(C3)=Sof(H3)=Sof(C4)=Sof(H4)=
 Sof(C5)=Sof(H5)=Sof(C6)=Sof(H6)=Sof(C7)=Sof(H7)=1-FVAR(1)
 Sof(C1)=Sof(H1A)=Sof(H1B)=Sof(H1C)=Sof(C2)=Sof(C3)=Sof(H3)=Sof(C4)=Sof(H4)=
 Sof(C5)=Sof(H5)=Sof(C6)=Sof(H6)=Sof(C7)=Sof(H7)=FVAR(1)
7.a Aromatic/amide H refined with riding coordinates:
 C3(H3), C4(H4), C5(H5), C6(H6), C7(H7), C3(H3), C4(H4), C5(H5), C6(H6),
 C7(H7), C1(H1), C3(H3), C4(H4), C6(H6), C7(H7), C9(H9), C10(H10), C12(H12),
 C13(H13), C14(H14), C15(H15), C17(H17), C18(H18), C20(H20), C21(H21), C23(H23),
  C24(H24), C26(H26), C27(H27), C28(H28), C29(H29), C31(H31), C32(H32),
 C34(H34), C35(H35), C37(H37), C38(H38), C40(H40), C41(H41), C42(H42), C43(H43),
  C45(H45), C46(H46), C48(H48), C49(H49), C51(H51), C52(H52), C54(H54),
 C55(H55), C56(H56)
7.b Idealised Me refined as rotating group:
 C1(H1A,H1B,H1C), C1(H1A,H1B,H1C)
;
_shelx_shelxl_version_number 2014/7
_olex2_submission_special_instructions 'No special instructions were received'

loop_
_space_group_symop_operation_xyz
'x, y, z'
'-x+1/2, -y, z+1/2'
'-x, y+1/2, -z+1/2'
'x+1/2, -y+1/2, -z'

loop_
_atom_site_label
_atom_site_type_symbol
_atom_site_fract_x
_atom_site_fract_y
_atom_site_fract_z
_atom_site_U_iso_or_equiv
_atom_site_adp_type
_atom_site_occupancy
_atom_site_site_symmetry_order
_atom_site_calc_flag
_atom_site_refinement_flags_posn
_atom_site_refinement_flags_adp
_atom_site_refinement_flags_occupancy
_atom_site_disorder_assembly
_atom_site_disorder_group
C1_2 C 0.0574(16) 0.5796(8) 0.3179(6) 0.045(4) Uani 0.70(2) 1 d D U P A 1
H1A_2 H 0.1099 0.5450 0.3382 0.068 Uiso 0.70(2) 1 calc R U P A 1
H1B_2 H -0.0249 0.5531 0.3036 0.068 Uiso 0.70(2) 1 calc R U P A 1
H1C_2 H 0.0201 0.6223 0.3355 0.068 Uiso 0.70(2) 1 calc R U P A 1
C2_2 C 0.1642(17) 0.6088(7) 0.2802(5) 0.030(3) Uani 0.70(2) 1 d D U P A 1
C3_2 C 0.253(2) 0.6753(8) 0.2874(6) 0.042(4) Uani 0.70(2) 1 d D U P A 1
H3_2 H 0.2481 0.7013 0.3156 0.050 Uiso 0.70(2) 1 calc R U P A 1
C4_2 C 0.345(2) 0.7014(9) 0.2532(6) 0.048(4) Uani 0.70(2) 1 d D U P A 1
H4_2 H 0.4020 0.7455 0.2580 0.057 Uiso 0.70(2) 1 calc R U P A 1
C5_2 C 0.355(2) 0.6632(9) 0.2121(7) 0.040(4) Uani 0.70(2) 1 d D U P A 1
H5_2 H 0.4194 0.6821 0.1894 0.048 Uiso 0.70(2) 1 calc R U P A 1
C6_2 C 0.275(2) 0.5987(9) 0.2030(6) 0.039(4) Uani 0.70(2) 1 d D U P A 1
H6_2 H 0.2833 0.5737 0.1745 0.047 Uiso 0.70(2) 1 calc R U P A 1
C7_2 C 0.181(2) 0.5712(8) 0.2370(5) 0.039(3) Uani 0.70(2) 1 d D U P A 1
H7_2 H 0.1274 0.5264 0.2313 0.047 Uiso 0.70(2) 1 calc R U P A 1
C1_3 C 0.430(4) 0.684(2) 0.1809(12) 0.049(10) Uiso 0.30(2) 1 d D U P A 2
H1A_3 H 0.3914 0.7298 0.1665 0.073 Uiso 0.30(2) 1 calc R U P A 2
H1B_3 H 0.4464 0.6455 0.1577 0.073 Uiso 0.30(2) 1 calc R U P A 2
H1C_3 H 0.5237 0.6959 0.1960 0.073 Uiso 0.30(2) 1 calc R U P A 2
C2_3 C 0.318(3) 0.6547(17) 0.2171(11) 0.051(16) Uiso 0.30(2) 1 d D U P A 2
C3_3 C 0.218(4) 0.5926(18) 0.2091(11) 0.029(9) Uiso 0.30(2) 1 d D U P A 2
H3_3 H 0.2189 0.5690 0.1800 0.035 Uiso 0.30(2) 1 calc R U P A 2
C4_3 C 0.122(4) 0.566(2) 0.2420(11) 0.037(9) Uiso 0.30(2) 1 d D U P A 2
H4_3 H 0.0610 0.5238 0.2353 0.044 Uiso 0.30(2) 1 calc R U P A 2
C5_3 C 0.113(5) 0.600(2) 0.2843(13) 0.056(14) Uiso 0.30(2) 1 d D U P A 2
H5_3 H 0.0468 0.5813 0.3067 0.067 Uiso 0.30(2) 1 calc R U P A 2
C6_3 C 0.201(4) 0.662(2) 0.2934(11) 0.030(9) Uiso 0.30(2) 1 d D U P A 2
H6_3 H 0.1912 0.6868 0.3219 0.036 Uiso 0.30(2) 1 calc R U P A 2
C7_3 C 0.304(4) 0.688(2) 0.2621(12) 0.043(11) Uiso 0.30(2) 1 d D U P A 2
H7_3 H 0.3654 0.7292 0.2703 0.051 Uiso 0.30(2) 1 calc R U P A 2
C1_1 C -0.5599(14) 0.5000(6) 0.4553(4) 0.048(2) Uani 1 1 d . U . . .
H1_1 H -0.6129 0.5019 0.4831 0.058 Uiso 1 1 calc R U . . .
C2_1 C -0.4181(14) 0.5429(6) 0.4544(4) 0.042(2) Uani 1 1 d . U . . .
C3_1 C -0.2949(13) 0.5165(6) 0.4295(4) 0.042(2) Uani 1 1 d . U . . .
H3_1 H -0.3007 0.4698 0.4138 0.051 Uiso 1 1 calc R U . . .
C4_1 C -0.1660(13) 0.5581(6) 0.4279(3) 0.039(2) Uani 1 1 d . U . . .
H4_1 H -0.0843 0.5386 0.4116 0.047 Uiso 1 1 calc R U . . .
C5_1 C -0.1531(15) 0.6301(6) 0.4501(4) 0.047(2) Uani 1 1 d . U . . .
C6_1 C -0.2756(14) 0.6559(6) 0.4760(4) 0.046(2) Uani 1 1 d . U . . .
H6_1 H -0.2705 0.7030 0.4913 0.055 Uiso 1 1 calc R U . . .
C7_1 C -0.4061(15) 0.6116(6) 0.4791(4) 0.049(2) Uani 1 1 d . U . . .
H7_1 H -0.4850 0.6281 0.4977 0.059 Uiso 1 1 calc R U . . .
C8_1 C -0.0149(16) 0.6753(6) 0.4437(3) 0.046(2) Uani 1 1 d . U . . .
C9_1 C -0.0235(13) 0.7531(6) 0.4278(4) 0.041(2) Uani 1 1 d . U . . .
H9_1 H -0.1148 0.7788 0.4276 0.049 Uiso 1 1 calc R U . . .
C10_1 C 0.1069(14) 0.7903(6) 0.4127(4) 0.043(2) Uani 1 1 d . U . . .
H10_1 H 0.1000 0.8414 0.4034 0.052 Uiso 1 1 calc R U . . .
C11_1 C 0.2436(14) 0.7553(6) 0.4108(4) 0.042(2) Uani 1 1 d . U . . .
C12_1 C 0.2506(16) 0.6796(6) 0.4292(4) 0.048(3) Uani 1 1 d . U . . .
H12_1 H 0.3429 0.6550 0.4310 0.058 Uiso 1 1 calc R U . . .
C13_1 C 0.1261(15) 0.6424(6) 0.4441(4) 0.048(2) Uani 1 1 d . U . . .
H13_1 H 0.1361 0.5924 0.4552 0.058 Uiso 1 1 calc R U . . .
C14_1 C 0.3701(13) 0.7899(5) 0.3853(3) 0.039(2) Uani 1 1 d . U . . .
H14_1 H 0.3562 0.8392 0.3735 0.047 Uiso 1 1 calc R U . . .
C15_1 C 0.5032(13) 0.7566(5) 0.3777(4) 0.039(2) Uani 1 1 d . U . . .
H15_1 H 0.5297 0.7158 0.3969 0.046 Uiso 1 1 calc R U . . .
C16_1 C 0.6097(13) 0.7788(5) 0.3419(4) 0.039(2) Uani 1 1 d . U . . .
C17_1 C 0.5973(15) 0.8441(6) 0.3139(4) 0.047(3) Uani 1 1 d . U . . .
H17_1 H 0.5274 0.8818 0.3214 0.056 Uiso 1 1 calc R U . . .
C18_1 C 0.6875(13) 0.8537(5) 0.2750(4) 0.040(2) Uani 1 1 d . U . . .
H18_1 H 0.6765 0.8976 0.2569 0.048 Uiso 1 1 calc R U . . .
C19_1 C 0.7944(13) 0.7989(6) 0.2624(4) 0.039(2) Uani 1 1 d . U . . .
C20_1 C 0.8135(14) 0.7359(6) 0.2925(4) 0.043(2) Uani 1 1 d . U . . .
H20_1 H 0.8881 0.7000 0.2863 0.051 Uiso 1 1 calc R U . . .
C21_1 C 0.7224(13) 0.7265(6) 0.3313(4) 0.040(2) Uani 1 1 d . U . . .
H21_1 H 0.7372 0.6843 0.3506 0.048 Uiso 1 1 calc R U . . .
C22_1 C 0.8808(11) 0.8031(6) 0.2182(4) 0.036(2) Uani 1 1 d . U . . .
C23_1 C 0.8998(16) 0.8715(6) 0.1934(4) 0.052(3) Uani 1 1 d . U . . .
H23_1 H 0.8640 0.9173 0.2058 0.063 Uiso 1 1 calc R U . . .
C24_1 C 0.9705(17) 0.8725(6) 0.1508(4) 0.057(3) Uani 1 1 d . U . . .
H24_1 H 0.9845 0.9192 0.1357 0.069 Uiso 1 1 calc R U . . .
C25_1 C 1.0213(13) 0.8057(6) 0.1301(4) 0.044(2) Uani 1 1 d . U . . .
C26_1 C 1.0075(15) 0.7377(6) 0.1544(4) 0.049(3) Uani 1 1 d . U . . .
H26_1 H 1.0451 0.6924 0.1417 0.059 Uiso 1 1 calc R U . . .
C27_1 C 0.9373(15) 0.7361(6) 0.1979(4) 0.048(3) Uani 1 1 d . U . . .
H27_1 H 0.9282 0.6896 0.2136 0.057 Uiso 1 1 calc R U . . .
C28_1 C 1.0812(12) 0.8046(6) 0.0820(4) 0.044(2) Uani 1 1 d . U . . .
H28_1 H 1.1651 0.8344 0.0756 0.053 Uiso 1 1 calc R U . . .
C29_1 C 1.0218(14) 0.7629(6) 0.0470(4) 0.046(2) Uani 1 1 d . U . . .
H29_1 H 1.0744 0.7628 0.0191 0.055 Uiso 1 1 calc R U . . .
C30_1 C 0.8832(12) 0.7177(6) 0.0483(4) 0.038(2) Uani 1 1 d . U . . .
C31_1 C 0.7603(10) 0.7415(6) 0.0739(4) 0.037(2) Uani 1 1 d . U . . .
H31_1 H 0.7644 0.7878 0.0901 0.044 Uiso 1 1 calc R U . . .
C32_1 C 0.6325(10) 0.6976(6) 0.0759(4) 0.035(2) Uani 1 1 d . U . . .
H32_1 H 0.5510 0.7155 0.0929 0.042 Uiso 1 1 calc R U . . .
C33_1 C 0.6214(11) 0.6267(6) 0.0530(4) 0.034(2) Uani 1 1 d . U . . .
C34_1 C 0.7437(11) 0.6045(6) 0.0265(4) 0.039(2) Uani 1 1 d . U . . .
H34_1 H 0.7394 0.5585 0.0101 0.047 Uiso 1 1 calc R U . . .
C35_1 C 0.8705(12) 0.6484(6) 0.0238(4) 0.040(2) Uani 1 1 d . U . . .
H35_1 H 0.9498 0.6319 0.0054 0.048 Uiso 1 1 calc R U . . .
C36_1 C 0.4868(11) 0.5796(6) 0.0584(3) 0.035(2) Uani 1 1 d . U . . .
C37_1 C 0.3467(11) 0.6149(6) 0.0596(4) 0.035(2) Uani 1 1 d . U . . .
H37_1 H 0.3389 0.6661 0.0508 0.042 Uiso 1 1 calc R U . . .
C38_1 C 0.2187(10) 0.5765(6) 0.0736(4) 0.035(2) Uani 1 1 d . U . . .
H38_1 H 0.1270 0.6018 0.0730 0.042 Uiso 1 1 calc R U . . .
C39_1 C 0.2254(12) 0.4992(6) 0.0889(4) 0.038(2) Uani 1 1 d . U . . .
C40_1 C 0.3612(12) 0.4616(6) 0.0823(4) 0.040(2) Uani 1 1 d . U . . .
H40_1 H 0.3674 0.4090 0.0876 0.049 Uiso 1 1 calc R U . . .
C41_1 C 0.4866(12) 0.5012(6) 0.0681(4) 0.039(2) Uani 1 1 d . U . . .
H41_1 H 0.5759 0.4742 0.0649 0.047 Uiso 1 1 calc R U . . .
C42_1 C 0.1038(12) 0.4639(6) 0.1163(4) 0.039(2) Uani 1 1 d . U . . .
H42_1 H 0.1197 0.4145 0.1276 0.046 Uiso 1 1 calc R U . . .
C43_1 C -0.0259(12) 0.4967(6) 0.1260(4) 0.037(2) Uani 1 1 d . U . . .
H43_1 H -0.0528 0.5380 0.1072 0.044 Uiso 1 1 calc R U . . .
C44_1 C -0.1332(12) 0.4764(6) 0.1628(4) 0.039(2) Uani 1 1 d . U . . .
C45_1 C -0.2516(12) 0.5255(6) 0.1712(4) 0.039(2) Uani 1 1 d . U . . .
H45_1 H -0.2726 0.5645 0.1500 0.047 Uiso 1 1 calc R U . . .
C46_1 C -0.3402(15) 0.5178(6) 0.2108(4) 0.047(3) Uani 1 1 d . U . . .
H46_1 H -0.4179 0.5524 0.2159 0.056 Uiso 1 1 calc R U . . .
C47_1 C -0.3150(12) 0.4599(5) 0.2426(4) 0.037(2) Uani 1 1 d . U . . .
C48_1 C -0.2023(12) 0.4066(5) 0.2326(4) 0.039(2) Uani 1 1 d . U . . .
H48_1 H -0.1882 0.3649 0.2524 0.046 Uiso 1 1 calc R U . . .
C49_1 C -0.1107(12) 0.4144(5) 0.1938(4) 0.035(2) Uani 1 1 d . U . . .
H49_1 H -0.0349 0.3789 0.1882 0.042 Uiso 1 1 calc R U . . .
C50_1 C -0.4003(13) 0.4568(6) 0.2873(4) 0.042(2) Uani 1 1 d . U . . .
C51_1 C -0.4657(15) 0.5240(6) 0.3050(4) 0.048(3) Uani 1 1 d . U . . .
H51_1 H -0.4584 0.5698 0.2885 0.057 Uiso 1 1 calc R U . . .
C52_1 C -0.5415(14) 0.5222(6) 0.3473(4) 0.046(3) Uani 1 1 d . U . . .
H52_1 H -0.5843 0.5673 0.3584 0.055 Uiso 1 1 calc R U . . .
C53_1 C -0.5558(12) 0.4550(6) 0.3736(4) 0.041(2) Uani 1 1 d . U . . .
C54_1 C -0.4940(15) 0.3882(6) 0.3546(4) 0.051(3) Uani 1 1 d . U . . .
H54_1 H -0.5043 0.3420 0.3705 0.061 Uiso 1 1 calc R U . . .
C55_1 C -0.4171(15) 0.3893(6) 0.3123(4) 0.048(3) Uani 1 1 d . U . . .
H55_1 H -0.3765 0.3439 0.3007 0.058 Uiso 1 1 calc R U . . .
C56_1 C -0.6226(15) 0.4586(6) 0.4211(4) 0.050(3) Uani 1 1 d . U . . .
H56_1 H -0.7101 0.4314 0.4272 0.060 Uiso 1 1 calc R U . . .

loop_
_atom_site_aniso_label
_atom_site_aniso_U_11
_atom_site_aniso_U_22
_atom_site_aniso_U_33
_atom_site_aniso_U_23
_atom_site_aniso_U_13
_atom_site_aniso_U_12
C1_2 0.035(7) 0.031(7) 0.071(9) 0.014(6) -0.003(6) 0.009(6)
C2_2 0.019(6) 0.017(5) 0.055(7) 0.000(4) -0.010(5) 0.010(5)
C3_2 0.058(9) 0.016(6) 0.050(8) 0.000(5) -0.010(7) -0.004(6)
C4_2 0.064(10) 0.019(6) 0.060(8) 0.005(5) -0.003(7) -0.006(6)
C5_2 0.023(7) 0.033(7) 0.065(8) -0.001(5) -0.014(6) 0.008(5)
C6_2 0.033(8) 0.034(7) 0.051(8) -0.009(5) -0.003(6) -0.001(6)
C7_2 0.033(8) 0.027(6) 0.057(7) -0.005(5) -0.006(6) 0.000(6)
C1_1 0.071(6) 0.028(5) 0.047(5) 0.004(4) 0.006(4) 0.015(4)
C2_1 0.065(5) 0.030(4) 0.031(4) 0.003(4) 0.001(4) 0.017(4)
C3_1 0.064(5) 0.023(4) 0.041(5) 0.002(4) 0.005(4) 0.014(4)
C4_1 0.059(6) 0.032(4) 0.027(4) 0.000(3) 0.003(4) 0.013(4)
C5_1 0.085(6) 0.028(4) 0.027(4) 0.001(3) 0.001(4) 0.013(4)
C6_1 0.073(6) 0.035(5) 0.029(4) -0.009(4) -0.008(4) 0.019(4)
C7_1 0.081(7) 0.040(5) 0.026(4) 0.001(4) -0.001(4) 0.013(4)
C8_1 0.084(6) 0.035(4) 0.020(4) -0.006(3) -0.003(4) 0.013(4)
C9_1 0.050(5) 0.035(4) 0.037(5) -0.007(4) -0.004(4) 0.011(4)
C10_1 0.062(5) 0.026(4) 0.042(5) -0.009(4) -0.001(4) 0.007(4)
C11_1 0.065(5) 0.022(4) 0.039(5) -0.007(4) -0.003(4) 0.001(4)
C12_1 0.080(7) 0.024(4) 0.041(5) -0.002(4) 0.004(5) 0.012(4)
C13_1 0.079(6) 0.026(4) 0.039(5) 0.003(4) -0.001(5) 0.010(4)
C14_1 0.055(5) 0.025(4) 0.036(5) 0.000(4) -0.007(4) 0.001(4)
C15_1 0.054(5) 0.022(4) 0.040(5) 0.004(4) -0.007(4) -0.001(4)
C16_1 0.055(5) 0.022(4) 0.041(5) 0.001(3) -0.001(4) -0.003(4)
C17_1 0.076(7) 0.021(4) 0.043(5) 0.001(4) -0.007(5) 0.001(4)
C18_1 0.055(6) 0.021(4) 0.045(5) 0.004(4) -0.009(4) 0.002(4)
C19_1 0.049(5) 0.024(4) 0.044(4) -0.003(3) -0.009(4) -0.003(4)
C20_1 0.056(6) 0.028(4) 0.044(5) 0.003(4) 0.000(4) 0.011(4)
C21_1 0.052(5) 0.032(5) 0.036(5) 0.009(4) -0.001(4) 0.009(4)
C22_1 0.032(5) 0.028(4) 0.049(5) 0.001(3) -0.011(4) 0.000(4)
C23_1 0.087(9) 0.022(4) 0.047(5) -0.004(4) 0.004(5) -0.005(5)
C24_1 0.100(10) 0.025(5) 0.048(5) 0.004(4) 0.008(6) 0.002(5)
C25_1 0.048(6) 0.036(5) 0.048(5) 0.001(4) 0.001(4) 0.003(4)
C26_1 0.069(8) 0.033(5) 0.045(5) 0.001(4) 0.004(5) 0.008(5)
C27_1 0.075(8) 0.028(4) 0.040(5) 0.008(4) 0.004(5) 0.004(5)
C28_1 0.032(5) 0.041(5) 0.060(5) 0.002(4) 0.010(4) 0.003(4)
C29_1 0.054(6) 0.039(5) 0.045(5) 0.005(4) 0.010(4) 0.006(4)
C30_1 0.035(4) 0.037(4) 0.042(5) 0.006(4) 0.009(4) 0.014(3)
C31_1 0.020(4) 0.040(5) 0.050(5) -0.004(4) 0.005(4) 0.012(3)
C32_1 0.015(4) 0.038(4) 0.052(5) -0.001(4) 0.001(3) 0.015(3)
C33_1 0.023(4) 0.033(4) 0.046(5) 0.004(4) 0.001(3) 0.015(3)
C34_1 0.033(4) 0.042(5) 0.044(5) 0.000(4) 0.002(4) 0.020(4)
C35_1 0.034(5) 0.042(5) 0.042(5) 0.002(4) 0.009(4) 0.017(4)
C36_1 0.034(4) 0.037(4) 0.036(5) -0.006(3) -0.001(3) 0.007(3)
C37_1 0.031(4) 0.032(4) 0.042(5) -0.007(4) -0.004(3) 0.002(3)
C38_1 0.022(4) 0.035(4) 0.049(5) -0.006(4) -0.005(4) 0.010(3)
C39_1 0.048(5) 0.031(4) 0.036(5) -0.004(4) -0.006(4) 0.004(4)
C40_1 0.048(5) 0.030(4) 0.044(5) -0.005(4) -0.005(4) 0.002(4)
C41_1 0.044(5) 0.032(4) 0.042(5) -0.009(4) -0.002(4) 0.008(4)
C42_1 0.046(5) 0.025(4) 0.044(5) 0.003(4) -0.008(4) -0.003(4)
C43_1 0.040(5) 0.027(4) 0.044(5) 0.006(4) -0.009(4) 0.001(4)
C44_1 0.048(5) 0.028(4) 0.042(5) 0.002(4) -0.003(4) 0.001(4)
C45_1 0.042(5) 0.033(5) 0.042(5) 0.004(4) -0.005(4) 0.001(4)
C46_1 0.066(7) 0.033(5) 0.042(5) 0.003(4) 0.004(4) 0.010(5)
C47_1 0.043(5) 0.024(4) 0.044(4) -0.004(3) -0.004(4) 0.004(4)
C48_1 0.047(5) 0.025(4) 0.044(5) -0.001(4) -0.002(4) -0.002(4)
C49_1 0.034(5) 0.026(4) 0.047(5) 0.000(3) -0.005(4) -0.002(4)
C50_1 0.055(6) 0.028(4) 0.043(5) -0.006(3) -0.001(4) 0.002(4)
C51_1 0.073(7) 0.029(5) 0.041(5) -0.001(4) 0.001(5) 0.010(5)
C52_1 0.067(7) 0.026(4) 0.046(5) -0.008(4) 0.001(5) 0.002(4)
C53_1 0.040(5) 0.027(4) 0.055(5) -0.005(4) -0.001(4) 0.001(4)
C54_1 0.070(8) 0.027(5) 0.057(6) 0.000(4) 0.011(5) 0.001(5)
C55_1 0.066(7) 0.026(4) 0.053(5) -0.004(4) 0.004(5) 0.001(4)
C56_1 0.069(7) 0.026(5) 0.055(5) 0.002(4) 0.009(5) 0.011(5)

loop_
_atom_type_symbol
_atom_type_description
_atom_type_scat_dispersion_real
_atom_type_scat_dispersion_imag
_atom_type_scat_source
C C 0.0181 0.0091 'International Tables Vol C Tables 4.2.6.8 and 6.1.1.4'
H H 0.0000 0.0000 'International Tables Vol C Tables 4.2.6.8 and 6.1.1.4'

loop_
_exptl_crystal_face_index_h
_exptl_crystal_face_index_k
_exptl_crystal_face_index_l
_exptl_crystal_face_perp_dist
_exptl_oxdiff_crystal_face_indexfrac_h
_exptl_oxdiff_crystal_face_indexfrac_k
_exptl_oxdiff_crystal_face_indexfrac_l
_exptl_oxdiff_crystal_face_x
_exptl_oxdiff_crystal_face_y
_exptl_oxdiff_crystal_face_z
-1 11 -2 0.0274 -0.7997 11.0743 -2.4497 -0.9639 0.2311 0.1321
0 0 -19 0.0102 -0.4456 -0.4361 -18.5746 -0.3336 -0.9427 0.0087
6 0 -1 0.0969 5.7873 0.0527 -1.3965 -0.0080 0.0024 -1.0000
0 -11 1 0.0210 -0.4816 -11.2326 0.8267 0.9395 -0.3324 0.0822
0 2 18 0.0023 0.3415 1.6130 18.4225 0.2332 0.9724 0.0090
-6 0 1 0.0646 -5.7910 0.0261 1.2168 -0.0021 -0.0088 1.0000
0 -11 3 0.0248 0.4249 -11.1442 2.5557 0.9702 -0.2326 -0.0673

loop_
_geom_angle_atom_site_label_1
_geom_angle_atom_site_label_2
_geom_angle_atom_site_label_3
_geom_angle
H1A_2 C1_2 H1B_2 109.5
H1A_2 C1_2 H1C_2 109.5
H1B_2 C1_2 H1C_2 109.5
C2_2 C1_2 H1A_2 109.5
C2_2 C1_2 H1B_2 109.5
C2_2 C1_2 H1C_2 109.5
C3_2 C2_2 C1_2 121.1(13)
C3_2 C2_2 C7_2 116.4(15)
C7_2 C2_2 C1_2 122.5(13)
C2_2 C3_2 H3_2 119.8
C4_2 C3_2 C2_2 120.4(14)
C4_2 C3_2 H3_2 119.8
C3_2 C4_2 H4_2 119.8
C3_2 C4_2 C5_2 120.4(16)
C5_2 C4_2 H4_2 119.8
C4_2 C5_2 H5_2 118.7
C6_2 C5_2 C4_2 123(2)
C6_2 C5_2 H5_2 118.7
C5_2 C6_2 H6_2 120.9
C5_2 C6_2 C7_2 118.1(15)
C7_2 C6_2 H6_2 120.9
C2_2 C7_2 H7_2 118.9
C6_2 C7_2 C2_2 122.2(14)
C6_2 C7_2 H7_2 118.9
H1A_3 C1_3 H1B_3 109.5
H1A_3 C1_3 H1C_3 109.5
H1B_3 C1_3 H1C_3 109.5
C2_3 C1_3 H1A_3 109.5
C2_3 C1_3 H1B_3 109.5
C2_3 C1_3 H1C_3 109.5
C3_3 C2_3 C1_3 124(2)
C7_3 C2_3 C1_3 122(2)
C7_3 C2_3 C3_3 114(3)
C2_3 C3_3 H3_3 118.5
C4_3 C3_3 C2_3 123(2)
C4_3 C3_3 H3_3 118.5
C3_3 C4_3 H4_3 119.6
C3_3 C4_3 C5_3 121(3)
C5_3 C4_3 H4_3 119.6
C4_3 C5_3 H5_3 120.5
C6_3 C5_3 C4_3 119(3)
C6_3 C5_3 H5_3 120.5
C5_3 C6_3 H6_3 119.0
C7_3 C6_3 C5_3 122(3)
C7_3 C6_3 H6_3 119.0
C2_3 C7_3 H7_3 119.3
C6_3 C7_3 C2_3 121(3)
C6_3 C7_3 H7_3 119.3
C2_1 C1_1 H1_1 115.9
C56_1 C1_1 H1_1 115.9
C56_1 C1_1 C2_1 128.3(11)
C3_1 C2_1 C1_1 121.5(10)
C3_1 C2_1 C7_1 119.0(12)
C7_1 C2_1 C1_1 119.5(11)
C2_1 C3_1 H3_1 119.6
C4_1 C3_1 C2_1 120.8(10)
C4_1 C3_1 H3_1 119.6
C3_1 C4_1 H4_1 119.2
C3_1 C4_1 C5_1 121.7(11)
C5_1 C4_1 H4_1 119.2
C4_1 C5_1 C8_1 119.0(10)
C6_1 C5_1 C4_1 117.6(12)
C6_1 C5_1 C8_1 123.4(10)
C5_1 C6_1 H6_1 119.7
C7_1 C6_1 C5_1 120.5(10)
C7_1 C6_1 H6_1 119.7
C2_1 C7_1 H7_1 119.9
C6_1 C7_1 C2_1 120.2(11)
C6_1 C7_1 H7_1 119.9
C9_1 C8_1 C5_1 120.0(11)
C13_1 C8_1 C5_1 122.7(10)
C13_1 C8_1 C9_1 116.3(12)
C8_1 C9_1 H9_1 120.3
C10_1 C9_1 C8_1 119.5(11)
C10_1 C9_1 H9_1 120.3
C9_1 C10_1 H10_1 118.4
C11_1 C10_1 C9_1 123.3(10)
C11_1 C10_1 H10_1 118.4
C10_1 C11_1 C12_1 116.0(11)
C10_1 C11_1 C14_1 121.4(10)
C12_1 C11_1 C14_1 122.0(11)
C11_1 C12_1 H12_1 119.2
C13_1 C12_1 C11_1 121.7(12)
C13_1 C12_1 H12_1 119.2
C8_1 C13_1 H13_1 118.5
C12_1 C13_1 C8_1 123.1(10)
C12_1 C13_1 H13_1 118.5
C11_1 C14_1 H14_1 117.2
C15_1 C14_1 C11_1 125.7(9)
C15_1 C14_1 H14_1 117.2
C14_1 C15_1 H15_1 117.3
C14_1 C15_1 C16_1 125.5(10)
C16_1 C15_1 H15_1 117.3
C17_1 C16_1 C15_1 124.9(11)
C21_1 C16_1 C15_1 117.0(9)
C21_1 C16_1 C17_1 117.6(10)
C16_1 C17_1 H17_1 119.5
C18_1 C17_1 C16_1 121.0(11)
C18_1 C17_1 H17_1 119.5
C17_1 C18_1 H18_1 119.2
C17_1 C18_1 C19_1 121.6(10)
C19_1 C18_1 H18_1 119.2
C18_1 C19_1 C20_1 117.1(10)
C18_1 C19_1 C22_1 122.8(9)
C20_1 C19_1 C22_1 120.0(10)
C19_1 C20_1 H20_1 119.5
C21_1 C20_1 C19_1 120.9(10)
C21_1 C20_1 H20_1 119.5
C16_1 C21_1 C20_1 121.5(9)
C16_1 C21_1 H21_1 119.3
C20_1 C21_1 H21_1 119.3
C23_1 C22_1 C19_1 122.7(10)
C27_1 C22_1 C19_1 120.2(9)
C27_1 C22_1 C23_1 116.9(10)
C22_1 C23_1 H23_1 119.3
C24_1 C23_1 C22_1 121.3(10)
C24_1 C23_1 H23_1 119.3
C23_1 C24_1 H24_1 119.2
C23_1 C24_1 C25_1 121.6(11)
C25_1 C24_1 H24_1 119.2
C24_1 C25_1 C26_1 118.1(11)
C24_1 C25_1 C28_1 122.2(10)
C26_1 C25_1 C28_1 119.5(10)
C25_1 C26_1 H26_1 119.7
C25_1 C26_1 C27_1 120.7(11)
C27_1 C26_1 H26_1 119.7
C22_1 C27_1 C26_1 121.2(10)
C22_1 C27_1 H27_1 119.4
C26_1 C27_1 H27_1 119.4
C25_1 C28_1 H28_1 117.9
C29_1 C28_1 C25_1 124.1(11)
C29_1 C28_1 H28_1 117.9
C28_1 C29_1 H29_1 116.5
C28_1 C29_1 C30_1 127.0(10)
C30_1 C29_1 H29_1 116.5
C31_1 C30_1 C29_1 121.4(10)
C31_1 C30_1 C35_1 117.4(10)
C35_1 C30_1 C29_1 121.2(9)
C30_1 C31_1 H31_1 119.6
C32_1 C31_1 C30_1 120.9(10)
C32_1 C31_1 H31_1 119.6
C31_1 C32_1 H32_1 119.0
C31_1 C32_1 C33_1 121.9(9)
C33_1 C32_1 H32_1 119.0
C32_1 C33_1 C36_1 120.1(9)
C34_1 C33_1 C32_1 116.6(10)
C34_1 C33_1 C36_1 123.3(9)
C33_1 C34_1 H34_1 119.1
C35_1 C34_1 C33_1 121.8(10)
C35_1 C34_1 H34_1 119.1
C30_1 C35_1 H35_1 119.4
C34_1 C35_1 C30_1 121.3(9)
C34_1 C35_1 H35_1 119.4
C37_1 C36_1 C33_1 119.6(9)
C41_1 C36_1 C33_1 124.8(9)
C41_1 C36_1 C37_1 115.1(10)
C36_1 C37_1 H37_1 118.8
C38_1 C37_1 C36_1 122.5(9)
C38_1 C37_1 H37_1 118.8
C37_1 C38_1 H38_1 119.5
C37_1 C38_1 C39_1 120.9(9)
C39_1 C38_1 H38_1 119.5
C38_1 C39_1 C42_1 121.9(9)
C40_1 C39_1 C38_1 116.2(10)
C40_1 C39_1 C42_1 121.3(10)
C39_1 C40_1 H40_1 119.5
C41_1 C40_1 C39_1 121.0(10)
C41_1 C40_1 H40_1 119.5
C36_1 C41_1 H41_1 118.3
C40_1 C41_1 C36_1 123.4(10)
C40_1 C41_1 H41_1 118.3
C39_1 C42_1 H42_1 117.3
C43_1 C42_1 C39_1 125.4(9)
C43_1 C42_1 H42_1 117.3
C42_1 C43_1 H43_1 115.9
C42_1 C43_1 C44_1 128.3(9)
C44_1 C43_1 H43_1 115.9
C45_1 C44_1 C43_1 118.3(9)
C45_1 C44_1 C49_1 118.2(10)
C49_1 C44_1 C43_1 123.0(10)
C44_1 C45_1 H45_1 119.5
C44_1 C45_1 C46_1 121.1(10)
C46_1 C45_1 H45_1 119.5
C45_1 C46_1 H46_1 119.3
C47_1 C46_1 C45_1 121.4(11)
C47_1 C46_1 H46_1 119.3
C46_1 C47_1 C48_1 117.8(10)
C46_1 C47_1 C50_1 120.9(10)
C48_1 C47_1 C50_1 121.3(9)
C47_1 C48_1 H48_1 119.2
C47_1 C48_1 C49_1 121.5(10)
C49_1 C48_1 H48_1 119.2
C44_1 C49_1 H49_1 120.1
C48_1 C49_1 C44_1 119.8(10)
C48_1 C49_1 H49_1 120.1
C51_1 C50_1 C47_1 119.6(10)
C55_1 C50_1 C47_1 122.2(10)
C55_1 C50_1 C51_1 118.2(11)
C50_1 C51_1 H51_1 120.0
C52_1 C51_1 C50_1 120.1(10)
C52_1 C51_1 H51_1 120.0
C51_1 C52_1 H52_1 118.8
C51_1 C52_1 C53_1 122.4(10)
C53_1 C52_1 H52_1 118.8
C52_1 C53_1 C56_1 119.8(9)
C54_1 C53_1 C52_1 116.6(10)
C54_1 C53_1 C56_1 123.4(10)
C53_1 C54_1 H54_1 119.2
C53_1 C54_1 C55_1 121.5(11)
C55_1 C54_1 H54_1 119.2
C50_1 C55_1 C54_1 121.1(11)
C50_1 C55_1 H55_1 119.4
C54_1 C55_1 H55_1 119.4
C1_1 C56_1 C53_1 121.8(12)
C1_1 C56_1 H56_1 119.1
C53_1 C56_1 H56_1 119.1

loop_
_geom_bond_atom_site_label_1
_geom_bond_atom_site_label_2
_geom_bond_distance
C1_2 H1A_2 0.9600
C1_2 H1B_2 0.9600
C1_2 H1C_2 0.9600
C1_2 C2_2 1.53(2)
C2_2 C3_2 1.418(17)
C2_2 C7_2 1.414(17)
C3_2 H3_2 0.9300
C3_2 C4_2 1.36(2)
C4_2 H4_2 0.9300
C4_2 C5_2 1.358(18)
C5_2 H5_2 0.9300
C5_2 C6_2 1.357(18)
C6_2 H6_2 0.9300
C6_2 C7_2 1.371(19)
C7_2 H7_2 0.9300
C1_3 H1A_3 0.9600
C1_3 H1B_3 0.9600
C1_3 H1C_3 0.9600
C1_3 C2_3 1.53(3)
C2_3 C3_3 1.42(2)
C2_3 C7_3 1.43(2)
C3_3 H3_3 0.9300
C3_3 C4_3 1.36(2)
C4_3 H4_3 0.9300
C4_3 C5_3 1.36(2)
C5_3 H5_3 0.9300
C5_3 C6_3 1.36(2)
C6_3 H6_3 0.9300
C6_3 C7_3 1.37(2)
C7_3 H7_3 0.9300
C1_1 H1_1 0.9300
C1_1 C2_1 1.469(17)
C1_1 C56_1 1.340(17)
C2_1 C3_1 1.390(15)
C2_1 C7_1 1.394(15)
C3_1 H3_1 0.9300
C3_1 C4_1 1.360(16)
C4_1 H4_1 0.9300
C4_1 C5_1 1.411(14)
C5_1 C6_1 1.397(16)
C5_1 C8_1 1.474(18)
C6_1 H6_1 0.9300
C6_1 C7_1 1.399(18)
C7_1 H7_1 0.9300
C8_1 C9_1 1.430(15)
C8_1 C13_1 1.383(18)
C9_1 H9_1 0.9300
C9_1 C10_1 1.401(16)
C10_1 H10_1 0.9300
C10_1 C11_1 1.366(17)
C11_1 C12_1 1.418(14)
C11_1 C14_1 1.475(16)
C12_1 H12_1 0.9300
C12_1 C13_1 1.356(18)
C13_1 H13_1 0.9300
C14_1 H14_1 0.9300
C14_1 C15_1 1.340(16)
C15_1 H15_1 0.9300
C15_1 C16_1 1.455(15)
C16_1 C17_1 1.396(14)
C16_1 C21_1 1.390(15)
C17_1 H17_1 0.9300
C17_1 C18_1 1.388(16)
C18_1 H18_1 0.9300
C18_1 C19_1 1.396(15)
C19_1 C20_1 1.406(14)
C19_1 C22_1 1.489(15)
C20_1 H20_1 0.9300
C20_1 C21_1 1.391(15)
C21_1 H21_1 0.9300
C22_1 C23_1 1.398(14)
C22_1 C27_1 1.397(15)
C23_1 H23_1 0.9300
C23_1 C24_1 1.376(17)
C24_1 H24_1 0.9300
C24_1 C25_1 1.382(16)
C25_1 C26_1 1.380(15)
C25_1 C28_1 1.481(15)
C26_1 H26_1 0.9300
C26_1 C27_1 1.401(16)
C27_1 H27_1 0.9300
C28_1 H28_1 0.9300
C28_1 C29_1 1.349(17)
C29_1 H29_1 0.9300
C29_1 C30_1 1.466(16)
C30_1 C31_1 1.385(13)
C30_1 C35_1 1.400(15)
C31_1 H31_1 0.9300
C31_1 C32_1 1.374(14)
C32_1 H32_1 0.9300
C32_1 C33_1 1.400(14)
C33_1 C34_1 1.387(13)
C33_1 C36_1 1.463(14)
C34_1 H34_1 0.9300
C34_1 C35_1 1.367(16)
C35_1 H35_1 0.9300
C36_1 C37_1 1.393(14)
C36_1 C41_1 1.393(14)
C37_1 H37_1 0.9300
C37_1 C38_1 1.383(14)
C38_1 H38_1 0.9300
C38_1 C39_1 1.415(14)
C39_1 C40_1 1.389(15)
C39_1 C42_1 1.475(15)
C40_1 H40_1 0.9300
C40_1 C41_1 1.376(15)
C41_1 H41_1 0.9300
C42_1 H42_1 0.9300
C42_1 C43_1 1.321(15)
C43_1 H43_1 0.9300
C43_1 C44_1 1.471(15)
C44_1 C45_1 1.380(15)
C44_1 C49_1 1.412(14)
C45_1 H45_1 0.9300
C45_1 C46_1 1.395(16)
C46_1 H46_1 0.9300
C46_1 C47_1 1.378(14)
C47_1 C48_1 1.398(14)
C47_1 C50_1 1.494(15)
C48_1 H48_1 0.9300
C48_1 C49_1 1.391(15)
C49_1 H49_1 0.9300
C50_1 C51_1 1.403(14)
C50_1 C55_1 1.384(15)
C51_1 H51_1 0.9300
C51_1 C52_1 1.391(16)
C52_1 H52_1 0.9300
C52_1 C53_1 1.397(15)
C53_1 C54_1 1.396(15)
C53_1 C56_1 1.493(16)
C54_1 H54_1 0.9300
C54_1 C55_1 1.398(17)
C55_1 H55_1 0.9300
C56_1 H56_1 0.9300

loop_
_geom_torsion_atom_site_label_1
_geom_torsion_atom_site_label_2
_geom_torsion_atom_site_label_3
_geom_torsion_atom_site_label_4
_geom_torsion
C1_2 C2_2 C3_2 C4_2 -178.8(14)
C1_2 C2_2 C7_2 C6_2 178.6(13)
C2_2 C3_2 C4_2 C5_2 -1(2)
C3_2 C2_2 C7_2 C6_2 -2(2)
C3_2 C4_2 C5_2 C6_2 0(3)
C4_2 C5_2 C6_2 C7_2 0(2)
C5_2 C6_2 C7_2 C2_2 1(2)
C7_2 C2_2 C3_2 C4_2 2(2)
C1_3 C2_3 C3_3 C4_3 178(2)
C1_3 C2_3 C7_3 C6_3 179(3)
C2_3 C3_3 C4_3 C5_3 2(5)
C3_3 C2_3 C7_3 C6_3 0(4)
C3_3 C4_3 C5_3 C6_3 0(6)
C4_3 C5_3 C6_3 C7_3 -3(6)
C5_3 C6_3 C7_3 C2_3 3(6)
C7_3 C2_3 C3_3 C4_3 -2(4)
C1_1 C2_1 C3_1 C4_1 177.9(10)
C1_1 C2_1 C7_1 C6_1 -175.5(10)
C2_1 C1_1 C56_1 C53_1 -4.3(18)
C2_1 C3_1 C4_1 C5_1 -1.6(16)
C3_1 C2_1 C7_1 C6_1 4.7(16)
C3_1 C4_1 C5_1 C6_1 2.9(15)
C3_1 C4_1 C5_1 C8_1 -174.8(10)
C4_1 C5_1 C6_1 C7_1 -0.4(15)
C4_1 C5_1 C8_1 C9_1 126.2(10)
C4_1 C5_1 C8_1 C13_1 -41.7(14)
C5_1 C6_1 C7_1 C2_1 -3.3(16)
C5_1 C8_1 C9_1 C10_1 -166.9(9)
C5_1 C8_1 C13_1 C12_1 166.3(11)
C6_1 C5_1 C8_1 C9_1 -51.3(14)
C6_1 C5_1 C8_1 C13_1 140.7(11)
C7_1 C2_1 C3_1 C4_1 -2.3(16)
C8_1 C5_1 C6_1 C7_1 177.2(10)
C8_1 C9_1 C10_1 C11_1 2.0(16)
C9_1 C8_1 C13_1 C12_1 -2.0(16)
C9_1 C10_1 C11_1 C12_1 -5.4(16)
C9_1 C10_1 C11_1 C14_1 166.3(10)
C10_1 C11_1 C12_1 C13_1 5.2(16)
C10_1 C11_1 C14_1 C15_1 -173.1(10)
C11_1 C12_1 C13_1 C8_1 -1.5(18)
C11_1 C14_1 C15_1 C16_1 160.3(10)
C12_1 C11_1 C14_1 C15_1 -1.9(17)
C13_1 C8_1 C9_1 C10_1 1.8(14)
C14_1 C11_1 C12_1 C13_1 -166.5(10)
C14_1 C15_1 C16_1 C17_1 8.3(18)
C14_1 C15_1 C16_1 C21_1 -163.8(10)
C15_1 C16_1 C17_1 C18_1 -167.8(10)
C15_1 C16_1 C21_1 C20_1 168.6(11)
C16_1 C17_1 C18_1 C19_1 -0.3(18)
C17_1 C16_1 C21_1 C20_1 -4.1(17)
C17_1 C18_1 C19_1 C20_1 -4.0(16)
C17_1 C18_1 C19_1 C22_1 172.9(10)
C18_1 C19_1 C20_1 C21_1 4.2(16)
C18_1 C19_1 C22_1 C23_1 21.4(17)
C18_1 C19_1 C22_1 C27_1 -153.8(11)
C19_1 C20_1 C21_1 C16_1 -0.1(18)
C19_1 C22_1 C23_1 C24_1 -175.0(12)
C19_1 C22_1 C27_1 C26_1 174.4(11)
C20_1 C19_1 C22_1 C23_1 -161.8(11)
C20_1 C19_1 C22_1 C27_1 23.0(16)
C21_1 C16_1 C17_1 C18_1 4.3(17)
C22_1 C19_1 C20_1 C21_1 -172.8(10)
C22_1 C23_1 C24_1 C25_1 2(2)
C23_1 C22_1 C27_1 C26_1 -1.1(18)
C23_1 C24_1 C25_1 C26_1 -4(2)
C23_1 C24_1 C25_1 C28_1 172.6(13)
C24_1 C25_1 C26_1 C27_1 3(2)
C24_1 C25_1 C28_1 C29_1 -119.6(15)
C25_1 C26_1 C27_1 C22_1 -1(2)
C25_1 C28_1 C29_1 C30_1 5.9(19)
C26_1 C25_1 C28_1 C29_1 56.8(17)
C27_1 C22_1 C23_1 C24_1 0.3(19)
C28_1 C25_1 C26_1 C27_1 -173.5(12)
C28_1 C29_1 C30_1 C31_1 34.7(18)
C28_1 C29_1 C30_1 C35_1 -144.7(12)
C29_1 C30_1 C31_1 C32_1 -178.2(10)
C29_1 C30_1 C35_1 C34_1 177.1(10)
C30_1 C31_1 C32_1 C33_1 1.3(16)
C31_1 C30_1 C35_1 C34_1 -2.3(15)
C31_1 C32_1 C33_1 C34_1 -2.8(15)
C31_1 C32_1 C33_1 C36_1 176.2(10)
C32_1 C33_1 C34_1 C35_1 1.7(15)
C32_1 C33_1 C36_1 C37_1 39.1(14)
C32_1 C33_1 C36_1 C41_1 -132.7(11)
C33_1 C34_1 C35_1 C30_1 0.8(16)
C33_1 C36_1 C37_1 C38_1 -166.9(10)
C33_1 C36_1 C41_1 C40_1 166.2(10)
C34_1 C33_1 C36_1 C37_1 -142.0(10)
C34_1 C33_1 C36_1 C41_1 46.2(16)
C35_1 C30_1 C31_1 C32_1 1.3(16)
C36_1 C33_1 C34_1 C35_1 -177.2(10)
C36_1 C37_1 C38_1 C39_1 2.0(16)
C37_1 C36_1 C41_1 C40_1 -5.9(15)
C37_1 C38_1 C39_1 C40_1 -9.3(15)
C37_1 C38_1 C39_1 C42_1 162.0(10)
C38_1 C39_1 C40_1 C41_1 9.0(15)
C38_1 C39_1 C42_1 C43_1 5.9(17)
C39_1 C40_1 C41_1 C36_1 -1.5(17)
C39_1 C42_1 C43_1 C44_1 -161.0(10)
C40_1 C39_1 C42_1 C43_1 176.7(10)
C41_1 C36_1 C37_1 C38_1 5.6(15)
C42_1 C39_1 C40_1 C41_1 -162.3(10)
C42_1 C43_1 C44_1 C45_1 170.6(11)
C42_1 C43_1 C44_1 C49_1 -1.2(17)
C43_1 C44_1 C45_1 C46_1 -167.6(10)
C43_1 C44_1 C49_1 C48_1 168.6(10)
C44_1 C45_1 C46_1 C47_1 -1.4(18)
C45_1 C44_1 C49_1 C48_1 -3.1(15)
C45_1 C46_1 C47_1 C48_1 -3.2(17)
C45_1 C46_1 C47_1 C50_1 173.8(10)
C46_1 C47_1 C48_1 C49_1 4.7(16)
C46_1 C47_1 C50_1 C51_1 -22.5(17)
C46_1 C47_1 C50_1 C55_1 157.8(12)
C47_1 C48_1 C49_1 C44_1 -1.5(16)
C47_1 C50_1 C51_1 C52_1 -178.0(11)
C47_1 C50_1 C55_1 C54_1 178.2(11)
C48_1 C47_1 C50_1 C51_1 154.5(11)
C48_1 C47_1 C50_1 C55_1 -25.3(17)
C49_1 C44_1 C45_1 C46_1 4.5(16)
C50_1 C47_1 C48_1 C49_1 -172.4(10)
C50_1 C51_1 C52_1 C53_1 0(2)
C51_1 C50_1 C55_1 C54_1 -1.5(19)
C51_1 C52_1 C53_1 C54_1 -2.1(18)
C51_1 C52_1 C53_1 C56_1 172.8(12)
C52_1 C53_1 C54_1 C55_1 2.3(19)
C52_1 C53_1 C56_1 C1_1 -61.5(16)
C53_1 C54_1 C55_1 C50_1 -1(2)
C54_1 C53_1 C56_1 C1_1 113.1(13)
C55_1 C50_1 C51_1 C52_1 1.7(19)
C56_1 C1_1 C2_1 C3_1 -35.0(17)
C56_1 C1_1 C2_1 C7_1 145.2(11)
C56_1 C53_1 C54_1 C55_1 -172.4(12)
